data_7236185
loop_
_publ_author_name
'Naicker, Dunesha'
'Friedrich, Holger B.'
'Pansuriya, Pramod B.'

_publ_section_title
;
 Iridium and rhodium &#x201C;PNP&#x201D; aminodiphosphine complexes used
 as catalysts in the oxidation of styrene
;
_journal_issue 37
_journal_name_full 'RSC Advances'
_journal_page_first 31005
_journal_paper_doi 10.1039/C6RA01276K
_journal_volume 6
_journal_year 2016
_chemical_formula_moiety 'C41 H42 Cl F6 N O P3 Rh'
_chemical_formula_sum 'C41 H42 Cl F6 N O P3 Rh'
_chemical_formula_weight 910.03
_chemical_melting_point 467
_space_group_IT_number 14
_space_group_name_Hall '-P 2ybc'
_space_group_name_H-M_alt 'P 1 21/c 1'
_symmetry_cell_setting monoclinic
_symmetry_space_group_name_H-M 'P 1 21/c 1'
_atom_sites_solution_hydrogens geom
_atom_sites_solution_primary direct
_atom_sites_solution_secondary difmap
_audit_creation_method SHELXL-97
_audit_update_record
;
2015-06-02 deposited with the CCDC.
2016-03-14 downloaded from the CCDC.
;
_cell_angle_alpha 90.00
_cell_angle_beta 105.898(2)
_cell_angle_gamma 90.00
_cell_formula_units_Z 4
_cell_length_a 14.0480(4)
_cell_length_b 13.7160(6)
_cell_length_c 21.6798(9)
_cell_measurement_reflns_used 77581
_cell_measurement_temperature 173(2)
_cell_measurement_theta_max 27.49
_cell_measurement_theta_min 4
_cell_volume 4017.5(3)
_computing_cell_refinement 'DENZO-SMN (Otwinowski & Minor, 1997)'
_computing_data_collection 'COLLECT program (Nonius, 2000)'
_computing_data_reduction 'DENZO-SMN (Otwinowski & Minor, 1997)'
_computing_molecular_graphics 'X-Seed (Barbour, 2001)'
_computing_publication_material 'SHELXL-97 (Sheldrick, 2001)'
_computing_structure_refinement 'SHELXL-97 (Sheldrick, 1997)'
_computing_structure_solution 'SHELXS-97 (Sheldrick, 1997)'
_diffrn_ambient_temperature 173(2)
_diffrn_measured_fraction_theta_full 0.994
_diffrn_measured_fraction_theta_max 0.994
_diffrn_measurement_device_type 'Nonius Kappa CCD diffractometer'
_diffrn_measurement_method '1.2\% \f scans and \w scans'
_diffrn_radiation_monochromator graphite
_diffrn_radiation_source 'fine-focus sealed tube'
_diffrn_radiation_type MoK\a
_diffrn_radiation_wavelength 0.71073
_diffrn_reflns_av_R_equivalents 0.1034
_diffrn_reflns_av_sigmaI/netI 0.0713
_diffrn_reflns_limit_h_max 18
_diffrn_reflns_limit_h_min -18
_diffrn_reflns_limit_k_max 17
_diffrn_reflns_limit_k_min -17
_diffrn_reflns_limit_l_max 27
_diffrn_reflns_limit_l_min -28
_diffrn_reflns_number 77581
_diffrn_reflns_theta_full 27.49
_diffrn_reflns_theta_max 27.49
_diffrn_reflns_theta_min 4
_diffrn_standards_decay_% 0
_diffrn_standards_interval_count 0
_diffrn_standards_interval_time 0
_diffrn_standards_number 0
_exptl_absorpt_coefficient_mu 0.673
_exptl_absorpt_correction_T_max 0.9612
_exptl_absorpt_correction_T_min 0.7885
_exptl_absorpt_correction_type multi-scan
_exptl_absorpt_process_details 'SADABS (Sheldrick, 1996)'
_exptl_crystal_density_diffrn 1.505
_exptl_crystal_density_method 'not measured'
_exptl_crystal_description block
_exptl_crystal_F_000 1856
_exptl_crystal_recrystallization_method 'Re-crystallisation from solvent: Dichloromethane, Diethylether'
_exptl_crystal_size_max 0.18
_exptl_crystal_size_mid 0.15
_exptl_crystal_size_min 0.12
_refine_diff_density_max 0.963
_refine_diff_density_min -0.861
_refine_diff_density_rms 0.096
_refine_ls_extinction_method none
_refine_ls_goodness_of_fit_ref 1.034
_refine_ls_hydrogen_treatment constr
_refine_ls_matrix_type full
_refine_ls_number_parameters 493
_refine_ls_number_reflns 9164
_refine_ls_number_restraints 0
_refine_ls_restrained_S_all 1.034
_refine_ls_R_factor_all 0.1018
_refine_ls_R_factor_gt 0.0464
_refine_ls_shift/su_max 0.001
_refine_ls_shift/su_mean 0.000
_refine_ls_structure_factor_coef Fsqd
_refine_ls_weighting_details 'calc w=1/[\s^2^(Fo^2^)+(0.0506P)^2^+2.3947P] where P=(Fo^2^+2Fc^2^)/3'
_refine_ls_weighting_scheme calc
_refine_ls_wR_factor_gt 0.0981
_refine_ls_wR_factor_ref 0.1213
_reflns_number_gt 5603
_reflns_number_total 9164
_reflns_threshold_expression >2sigma(I)
_cod_data_source_file c6ra01276k2.cif
_cod_data_source_block pnprhani
_cod_original_sg_symbol_H-M P21/c
_cod_database_code 7236185

loop_
_symmetry_equiv_pos_as_xyz
'x, y, z'
'-x, y+1/2, -z+1/2'
'-x, -y, -z'
'x, -y-1/2, z-1/2'

loop_
_atom_site_label
_atom_site_type_symbol
_atom_site_fract_x
_atom_site_fract_y
_atom_site_fract_z
_atom_site_U_iso_or_equiv
_atom_site_adp_type
_atom_site_occupancy
_atom_site_symmetry_multiplicity
_atom_site_calc_flag
_atom_site_refinement_flags
Rh1 Rh 0.301490(19) 0.759553(18) 0.389488(13) 0.02375(10) Uani 1 1 d .
Cl1 Cl 0.17217(7) 0.75226(6) 0.29224(4) 0.0361(2) Uani 1 1 d .
P1 P 0.19656(6) 0.85014(6) 0.43163(4) 0.0244(2) Uani 1 1 d .
P2 P 0.20196(6) 0.65735(6) 0.42930(4) 0.0243(2) Uani 1 1 d .
P3 P 0.64470(9) 0.73848(8) 0.22763(6) 0.0471(3) Uani 1 1 d .
F1 F 0.5307(2) 0.7199(3) 0.19205(14) 0.0810(9) Uani 1 1 d .
F2 F 0.7576(2) 0.7581(2) 0.26262(16) 0.0833(10) Uani 1 1 d .
F3 F 0.6573(3) 0.6271(2) 0.24575(17) 0.1075(12) Uani 1 1 d .
F4 F 0.6289(3) 0.8485(3) 0.2119(3) 0.169(2) Uani 1 1 d .
F5 F 0.6174(3) 0.7540(3) 0.29370(17) 0.1163(15) Uani 1 1 d .
F6 F 0.6709(2) 0.7179(3) 0.16365(15) 0.1154(14) Uani 1 1 d .
O2 O -0.23851(18) 0.73714(18) 0.49414(13) 0.0392(7) Uani 1 1 d .
N1 N 0.1291(2) 0.75097(18) 0.44132(14) 0.0273(7) Uani 1 1 d .
C1 C 0.4065(3) 0.8073(3) 0.33495(19) 0.0346(9) Uani 1 1 d .
C2 C 0.4268(3) 0.8594(3) 0.3932(2) 0.0362(9) Uani 1 1 d .
C3 C 0.4538(3) 0.7895(3) 0.44512(19) 0.0322(9) Uani 1 1 d .
C4 C 0.4527(2) 0.6942(3) 0.41709(18) 0.0300(8) Uani 1 1 d .
C5 C 0.4201(3) 0.7031(3) 0.34932(17) 0.0300(8) Uani 1 1 d .
C6 C 0.3800(3) 0.8495(3) 0.2688(2) 0.0535(12) Uani 1 1 d .
H6A H 0.3525 0.9150 0.2696 0.080 Uiso 1 1 calc R
H6B H 0.3307 0.8078 0.2399 0.080 Uiso 1 1 calc R
H6C H 0.4394 0.8533 0.2535 0.080 Uiso 1 1 calc R
C7 C 0.4286(3) 0.9671(3) 0.4014(2) 0.0504(12) Uani 1 1 d .
H7A H 0.4967 0.9908 0.4089 0.076 Uiso 1 1 calc R
H7B H 0.4040 0.9840 0.4382 0.076 Uiso 1 1 calc R
H7C H 0.3865 0.9976 0.3626 0.076 Uiso 1 1 calc R
C8 C 0.4961(3) 0.8168(3) 0.51378(19) 0.0444(10) Uani 1 1 d .
H8A H 0.5070 0.7578 0.5403 0.067 Uiso 1 1 calc R
H8B H 0.4498 0.8599 0.5272 0.067 Uiso 1 1 calc R
H8C H 0.5592 0.8506 0.5189 0.067 Uiso 1 1 calc R
C9 C 0.4891(3) 0.6017(3) 0.45231(19) 0.0415(10) Uani 1 1 d .
H9A H 0.4458 0.5477 0.4326 0.062 Uiso 1 1 calc R
H9B H 0.4888 0.6084 0.4973 0.062 Uiso 1 1 calc R
H9C H 0.5567 0.5885 0.4502 0.062 Uiso 1 1 calc R
C10 C 0.4110(3) 0.6242(3) 0.30113(19) 0.0452(11) Uani 1 1 d .
H10A H 0.4611 0.6333 0.2779 0.068 Uiso 1 1 calc R
H10B H 0.3449 0.6262 0.2708 0.068 Uiso 1 1 calc R
H10C H 0.4210 0.5609 0.3229 0.068 Uiso 1 1 calc R
C11 C 0.2414(2) 0.9088(3) 0.50955(17) 0.0283(8) Uani 1 1 d .
C12 C 0.2556(3) 0.8554(3) 0.56614(18) 0.0382(9) Uani 1 1 d .
H12 H 0.2389 0.7881 0.5642 0.046 Uiso 1 1 calc R
C13 C 0.2934(3) 0.8995(3) 0.6246(2) 0.0503(11) Uani 1 1 d .
H13 H 0.3024 0.8620 0.6626 0.060 Uiso 1 1 calc R
C14 C 0.3186(3) 0.9969(3) 0.6294(2) 0.0467(11) Uani 1 1 d .
H14 H 0.3449 1.0265 0.6702 0.056 Uiso 1 1 calc R
C15 C 0.3047(3) 1.0508(3) 0.5735(2) 0.0422(10) Uani 1 1 d .
H15 H 0.3221 1.1180 0.5759 0.051 Uiso 1 1 calc R
C16 C 0.2659(3) 1.0077(3) 0.51430(19) 0.0359(9) Uani 1 1 d .
H16 H 0.2556 1.0458 0.4764 0.043 Uiso 1 1 calc R
C17 C 0.1203(3) 0.9465(2) 0.38543(18) 0.0312(9) Uani 1 1 d .
C18 C 0.1497(3) 0.9900(3) 0.33638(19) 0.0411(10) Uani 1 1 d .
H18 H 0.2037 0.9640 0.3233 0.049 Uiso 1 1 calc R
C19 C 0.1001(4) 1.0724(3) 0.3059(2) 0.0583(13) Uani 1 1 d .
H19 H 0.1226 1.1044 0.2736 0.070 Uiso 1 1 calc R
C20 C 0.0199(4) 1.1067(3) 0.3223(3) 0.0682(16) Uani 1 1 d .
H20 H -0.0152 1.1613 0.3002 0.082 Uiso 1 1 calc R
C21 C -0.0117(3) 1.0626(3) 0.3713(3) 0.0652(15) Uani 1 1 d .
H21 H -0.0684 1.0868 0.3821 0.078 Uiso 1 1 calc R
C22 C 0.0398(3) 0.9835(3) 0.4041(2) 0.0465(11) Uani 1 1 d .
H22 H 0.0206 0.9549 0.4388 0.056 Uiso 1 1 calc R
C23 C 0.0354(2) 0.7470(2) 0.45707(18) 0.0273(8) Uani 1 1 d .
C24 C -0.0520(3) 0.7642(2) 0.40925(18) 0.0295(8) Uani 1 1 d .
H24 H -0.0494 0.7783 0.3669 0.035 Uiso 1 1 calc R
C25 C -0.1420(3) 0.7610(2) 0.42266(18) 0.0323(8) Uani 1 1 d .
H25 H -0.2012 0.7732 0.3898 0.039 Uiso 1 1 calc R
C26 C -0.1458(3) 0.7395(2) 0.48494(19) 0.0313(8) Uani 1 1 d .
C27 C -0.0588(3) 0.7214(3) 0.53289(19) 0.0335(9) Uani 1 1 d .
H27 H -0.0612 0.7067 0.5753 0.040 Uiso 1 1 calc R
C28 C 0.0308(3) 0.7252(3) 0.51831(18) 0.0330(9) Uani 1 1 d .
H28 H 0.0902 0.7126 0.5509 0.040 Uiso 1 1 calc R
C29 C -0.2444(3) 0.7135(3) 0.5578(2) 0.0520(12) Uani 1 1 d .
H29A H -0.2131 0.6500 0.5706 0.078 Uiso 1 1 calc R
H29B H -0.3140 0.7106 0.5580 0.078 Uiso 1 1 calc R
H29C H -0.2101 0.7636 0.5879 0.078 Uiso 1 1 calc R
C30 C 0.1299(3) 0.5639(2) 0.37807(17) 0.0286(8) Uani 1 1 d .
C31 C 0.0344(3) 0.5367(3) 0.37888(19) 0.0377(9) Uani 1 1 d .
H31 H 0.0018 0.5700 0.4057 0.045 Uiso 1 1 calc R
C32 C -0.0126(3) 0.4602(3) 0.3399(2) 0.0481(11) Uani 1 1 d .
H32 H -0.0778 0.4419 0.3400 0.058 Uiso 1 1 calc R
C33 C 0.0341(3) 0.4110(3) 0.3015(2) 0.0482(11) Uani 1 1 d .
H33 H 0.0013 0.3590 0.2752 0.058 Uiso 1 1 calc R
C34 C 0.1287(3) 0.4368(3) 0.3010(2) 0.0463(11) Uani 1 1 d .
H34 H 0.1618 0.4020 0.2750 0.056 Uiso 1 1 calc R
C35 C 0.1755(3) 0.5144(3) 0.33864(18) 0.0362(9) Uani 1 1 d .
H35 H 0.2398 0.5336 0.3372 0.043 Uiso 1 1 calc R
C36 C 0.2496(3) 0.5965(2) 0.50611(16) 0.0271(8) Uani 1 1 d .
C37 C 0.2031(3) 0.5169(3) 0.52592(19) 0.0393(10) Uani 1 1 d .
H37 H 0.1450 0.4897 0.4979 0.047 Uiso 1 1 calc R
C38 C 0.2419(3) 0.4781(3) 0.58658(19) 0.0448(11) Uani 1 1 d .
H38 H 0.2091 0.4249 0.6000 0.054 Uiso 1 1 calc R
C39 C 0.3266(3) 0.5147(3) 0.62769(19) 0.0406(10) Uani 1 1 d .
H39 H 0.3528 0.4863 0.6688 0.049 Uiso 1 1 calc R
C40 C 0.3736(3) 0.5930(3) 0.60877(18) 0.0371(9) Uani 1 1 d .
H40 H 0.4321 0.6192 0.6370 0.045 Uiso 1 1 calc R
C41 C 0.3349(3) 0.6337(3) 0.54803(17) 0.0320(9) Uani 1 1 d .
H41 H 0.3674 0.6876 0.5352 0.038 Uiso 1 1 calc R

loop_
_atom_site_aniso_label
_atom_site_aniso_U_11
_atom_site_aniso_U_22
_atom_site_aniso_U_33
_atom_site_aniso_U_23
_atom_site_aniso_U_13
_atom_site_aniso_U_12
Rh1 0.02499(15) 0.02417(16) 0.02150(15) 0.00059(12) 0.00536(11) 0.00045(12)
Cl1 0.0401(5) 0.0342(5) 0.0264(5) 0.0004(4) -0.0041(4) -0.0001(4)
P1 0.0244(5) 0.0228(5) 0.0251(5) -0.0004(4) 0.0051(4) 0.0008(4)
P2 0.0254(5) 0.0224(5) 0.0243(5) -0.0003(4) 0.0052(4) -0.0007(4)
P3 0.0443(6) 0.0510(7) 0.0489(7) 0.0038(6) 0.0175(6) -0.0041(5)
F1 0.0506(17) 0.119(3) 0.070(2) -0.0057(18) 0.0111(15) -0.0149(16)
F2 0.0489(17) 0.113(3) 0.081(2) 0.0135(17) 0.0059(16) -0.0145(15)
F3 0.140(3) 0.065(2) 0.112(3) 0.030(2) 0.025(2) -0.006(2)
F4 0.113(3) 0.057(2) 0.288(6) 0.044(3) -0.026(3) 0.002(2)
F5 0.081(2) 0.198(4) 0.079(2) -0.057(2) 0.038(2) -0.023(2)
F6 0.083(2) 0.225(4) 0.050(2) 0.012(2) 0.0362(18) -0.009(3)
O2 0.0293(14) 0.0510(17) 0.0419(16) 0.0071(13) 0.0175(13) 0.0032(12)
N1 0.0262(15) 0.0230(16) 0.0334(17) -0.0023(13) 0.0095(13) -0.0008(12)
C1 0.032(2) 0.039(2) 0.038(2) 0.0139(19) 0.0181(19) 0.0042(17)
C2 0.028(2) 0.032(2) 0.052(3) -0.0004(19) 0.017(2) -0.0056(16)
C3 0.0220(19) 0.038(2) 0.037(2) -0.0027(18) 0.0084(17) -0.0011(16)
C4 0.0252(19) 0.033(2) 0.034(2) 0.0022(17) 0.0128(17) 0.0065(16)
C5 0.0265(19) 0.040(2) 0.027(2) 0.0012(17) 0.0136(17) 0.0098(16)
C6 0.065(3) 0.054(3) 0.049(3) 0.022(2) 0.029(2) 0.012(2)
C7 0.045(3) 0.027(2) 0.082(4) 0.001(2) 0.022(2) -0.0051(18)
C8 0.035(2) 0.051(3) 0.045(3) -0.013(2) 0.008(2) -0.0083(19)
C9 0.043(2) 0.043(2) 0.038(2) 0.0087(19) 0.011(2) 0.0168(19)
C10 0.060(3) 0.044(3) 0.036(3) -0.0082(19) 0.021(2) 0.004(2)
C11 0.0231(19) 0.032(2) 0.029(2) -0.0056(16) 0.0049(16) 0.0024(15)
C12 0.045(2) 0.036(2) 0.032(2) 0.0002(18) 0.0067(19) 0.0030(18)
C13 0.064(3) 0.052(3) 0.029(2) -0.002(2) 0.004(2) 0.000(2)
C14 0.049(3) 0.052(3) 0.031(3) -0.019(2) -0.002(2) 0.001(2)
C15 0.044(2) 0.030(2) 0.049(3) -0.013(2) 0.006(2) 0.0001(18)
C16 0.039(2) 0.028(2) 0.040(2) -0.0046(17) 0.0086(19) -0.0008(17)
C17 0.028(2) 0.0218(19) 0.035(2) -0.0026(16) -0.0052(17) 0.0020(15)
C18 0.054(3) 0.030(2) 0.033(2) 0.0019(18) 0.000(2) -0.0019(19)
C19 0.087(4) 0.032(2) 0.040(3) 0.005(2) -0.011(3) 0.003(2)
C20 0.073(4) 0.034(3) 0.069(4) 0.003(3) -0.030(3) 0.012(3)
C21 0.039(3) 0.035(3) 0.106(5) -0.019(3) -0.006(3) 0.015(2)
C22 0.035(2) 0.032(2) 0.067(3) -0.006(2) 0.006(2) 0.0044(18)
C23 0.0263(18) 0.0226(18) 0.035(2) 0.0005(16) 0.0125(16) -0.0008(14)
C24 0.0306(19) 0.029(2) 0.030(2) 0.0032(16) 0.0097(16) 0.0013(15)
C25 0.0283(19) 0.035(2) 0.033(2) 0.0051(17) 0.0061(16) 0.0022(16)
C26 0.0303(19) 0.0250(19) 0.043(2) 0.0023(17) 0.0178(18) 0.0032(15)
C27 0.040(2) 0.031(2) 0.034(2) 0.0073(17) 0.0183(19) 0.0051(16)
C28 0.030(2) 0.037(2) 0.030(2) 0.0028(17) 0.0063(17) 0.0005(16)
C29 0.042(3) 0.068(3) 0.055(3) 0.009(2) 0.027(2) 0.005(2)
C30 0.029(2) 0.0214(18) 0.030(2) 0.0011(15) -0.0006(17) -0.0018(15)
C31 0.036(2) 0.030(2) 0.043(3) 0.0006(18) 0.0039(19) -0.0063(17)
C32 0.039(2) 0.037(2) 0.058(3) 0.005(2) -0.004(2) -0.0109(19)
C33 0.058(3) 0.026(2) 0.045(3) -0.0036(19) -0.013(2) -0.005(2)
C34 0.060(3) 0.037(2) 0.037(3) -0.0072(19) 0.004(2) 0.005(2)
C35 0.040(2) 0.031(2) 0.035(2) -0.0013(18) 0.0075(19) -0.0005(17)
C36 0.033(2) 0.0240(19) 0.025(2) -0.0021(15) 0.0083(17) 0.0003(15)
C37 0.053(3) 0.031(2) 0.034(2) -0.0016(18) 0.011(2) -0.0120(18)
C38 0.074(3) 0.026(2) 0.036(3) 0.0031(18) 0.017(2) -0.011(2)
C39 0.061(3) 0.034(2) 0.027(2) 0.0022(18) 0.014(2) 0.006(2)
C40 0.044(2) 0.041(2) 0.025(2) -0.0004(18) 0.0067(19) 0.0044(18)
C41 0.035(2) 0.031(2) 0.032(2) 0.0017(17) 0.0125(18) -0.0006(16)

loop_
_atom_type_symbol
_atom_type_description
_atom_type_scat_dispersion_real
_atom_type_scat_dispersion_imag
_atom_type_scat_source
C C 0.0033 0.0016 'International Tables Vol C Tables 4.2.6.8 and 6.1.1.4'
H H 0.0000 0.0000 'International Tables Vol C Tables 4.2.6.8 and 6.1.1.4'
N N 0.0061 0.0033 'International Tables Vol C Tables 4.2.6.8 and 6.1.1.4'
O O 0.0106 0.0060 'International Tables Vol C Tables 4.2.6.8 and 6.1.1.4'
F F 0.0171 0.0103 'International Tables Vol C Tables 4.2.6.8 and 6.1.1.4'
P P 0.1023 0.0942 'International Tables Vol C Tables 4.2.6.8 and 6.1.1.4'
Cl Cl 0.1484 0.1585 'International Tables Vol C Tables 4.2.6.8 and 6.1.1.4'
Rh Rh -1.1178 0.9187 'International Tables Vol C Tables 4.2.6.8 and 6.1.1.4'

loop_
_geom_angle_atom_site_label_1
_geom_angle_atom_site_label_2
_geom_angle_atom_site_label_3
_geom_angle
C3 Rh1 C2 38.40(14)
C3 Rh1 C5 63.64(14)
C2 Rh1 C5 63.60(14)
C3 Rh1 C1 63.11(14)
C2 Rh1 C1 37.06(14)
C5 Rh1 C1 38.42(14)
C3 Rh1 C4 38.00(14)
C2 Rh1 C4 63.24(13)
C5 Rh1 C4 37.19(12)
C1 Rh1 C4 62.61(13)
C3 Rh1 P1 108.42(10)
C2 Rh1 P1 103.93(10)
C5 Rh1 P1 167.35(10)
C1 Rh1 P1 129.95(10)
C4 Rh1 P1 141.00(10)
C3 Rh1 P2 120.59(10)
C2 Rh1 P2 156.79(11)
C5 Rh1 P2 122.12(10)
C1 Rh1 P2 159.15(11)
C4 Rh1 P2 106.60(9)
P1 Rh1 P2 70.11(3)
C3 Rh1 Cl1 152.96(10)
C2 Rh1 Cl1 117.70(11)
C5 Rh1 Cl1 96.36(10)
C1 Rh1 Cl1 89.88(10)
C4 Rh1 Cl1 131.37(10)
P1 Rh1 Cl1 87.58(3)
P2 Rh1 Cl1 84.96(3)
N1 P1 C17 112.62(15)
N1 P1 C11 107.54(16)
C17 P1 C11 101.08(16)
N1 P1 Rh1 93.23(10)
C17 P1 Rh1 121.22(13)
C11 P1 Rh1 120.70(11)
N1 P1 P2 39.13(9)
C17 P1 P2 136.97(12)
C11 P1 P2 117.05(12)
Rh1 P1 P2 55.09(3)
N1 P2 C30 111.58(15)
N1 P2 C36 106.95(15)
C30 P2 C36 103.89(16)
N1 P2 Rh1 92.88(10)
C30 P2 Rh1 119.63(12)
C36 P2 Rh1 120.84(12)
N1 P2 P1 39.05(9)
C30 P2 P1 134.75(12)
C36 P2 P1 116.52(11)
Rh1 P2 P1 54.81(3)
F4 P3 F6 92.0(3)
F4 P3 F3 177.3(3)
F6 P3 F3 90.5(2)
F4 P3 F2 90.24(19)
F6 P3 F2 90.42(18)
F3 P3 F2 90.89(19)
F4 P3 F5 90.7(3)
F6 P3 F5 177.2(2)
F3 P3 F5 86.8(2)
F2 P3 F5 90.15(19)
F4 P3 F1 89.1(2)
F6 P3 F1 89.50(18)
F3 P3 F1 89.74(19)
F2 P3 F1 179.36(19)
F5 P3 F1 89.96(18)
C26 O2 C29 116.8(3)
C23 N1 P1 129.2(2)
C23 N1 P2 129.0(2)
P1 N1 P2 101.82(15)
C2 C1 C5 108.8(3)
C2 C1 C6 126.7(4)
C5 C1 C6 124.4(4)
C2 C1 Rh1 71.0(2)
C5 C1 Rh1 70.57(18)
C6 C1 Rh1 126.6(3)
C1 C2 C3 107.8(3)
C1 C2 C7 127.1(4)
C3 C2 C7 124.9(4)
C1 C2 Rh1 71.9(2)
C3 C2 Rh1 69.82(19)
C7 C2 Rh1 127.4(3)
C4 C3 C2 107.6(3)
C4 C3 C8 127.2(4)
C2 C3 C8 123.9(4)
C4 C3 Rh1 72.6(2)
C2 C3 Rh1 71.8(2)
C8 C3 Rh1 131.3(3)
C5 C4 C3 108.8(3)
C5 C4 C9 124.7(3)
C3 C4 C9 126.3(3)
C5 C4 Rh1 71.01(19)
C3 C4 Rh1 69.39(19)
C9 C4 Rh1 130.2(3)
C4 C5 C1 106.9(3)
C4 C5 C10 127.3(3)
C1 C5 C10 125.5(3)
C4 C5 Rh1 71.80(19)
C1 C5 Rh1 71.01(18)
C10 C5 Rh1 126.9(3)
C1 C6 H6A 109.5
C1 C6 H6B 109.5
H6A C6 H6B 109.5
C1 C6 H6C 109.5
H6A C6 H6C 109.5
H6B C6 H6C 109.5
C2 C7 H7A 109.5
C2 C7 H7B 109.5
H7A C7 H7B 109.5
C2 C7 H7C 109.5
H7A C7 H7C 109.5
H7B C7 H7C 109.5
C3 C8 H8A 109.5
C3 C8 H8B 109.5
H8A C8 H8B 109.5
C3 C8 H8C 109.5
H8A C8 H8C 109.5
H8B C8 H8C 109.5
C4 C9 H9A 109.5
C4 C9 H9B 109.5
H9A C9 H9B 109.5
C4 C9 H9C 109.5
H9A C9 H9C 109.5
H9B C9 H9C 109.5
C5 C10 H10A 109.5
C5 C10 H10B 109.5
H10A C10 H10B 109.5
C5 C10 H10C 109.5
H10A C10 H10C 109.5
H10B C10 H10C 109.5
C12 C11 C16 118.2(3)
C12 C11 P1 120.9(3)
C16 C11 P1 120.9(3)
C13 C12 C11 120.4(4)
C13 C12 H12 119.8
C11 C12 H12 119.8
C12 C13 C14 121.5(4)
C12 C13 H13 119.2
C14 C13 H13 119.2
C13 C14 C15 118.6(4)
C13 C14 H14 120.7
C15 C14 H14 120.7
C16 C15 C14 120.6(4)
C16 C15 H15 119.7
C14 C15 H15 119.7
C15 C16 C11 120.7(4)
C15 C16 H16 119.6
C11 C16 H16 119.6
C18 C17 C22 120.2(4)
C18 C17 P1 119.0(3)
C22 C17 P1 120.4(3)
C17 C18 C19 120.1(4)
C17 C18 H18 120.0
C19 C18 H18 120.0
C20 C19 C18 120.0(5)
C20 C19 H19 120.0
C18 C19 H19 120.0
C19 C20 C21 120.6(4)
C19 C20 H20 119.7
C21 C20 H20 119.7
C22 C21 C20 119.9(4)
C22 C21 H21 120.0
C20 C21 H21 120.0
C21 C22 C17 119.1(4)
C21 C22 H22 120.5
C17 C22 H22 120.5
C28 C23 C24 119.3(3)
C28 C23 N1 121.3(3)
C24 C23 N1 119.4(3)
C25 C24 C23 120.8(3)
C25 C24 H24 119.6
C23 C24 H24 119.6
C24 C25 C26 119.5(3)
C24 C25 H25 120.3
C26 C25 H25 120.3
O2 C26 C27 124.1(3)
O2 C26 C25 115.7(3)
C27 C26 C25 120.1(3)
C28 C27 C26 119.4(3)
C28 C27 H27 120.3
C26 C27 H27 120.3
C23 C28 C27 120.9(4)
C23 C28 H28 119.5
C27 C28 H28 119.5
O2 C29 H29A 109.5
O2 C29 H29B 109.5
H29A C29 H29B 109.5
O2 C29 H29C 109.5
H29A C29 H29C 109.5
H29B C29 H29C 109.5
C35 C30 C31 119.2(3)
C35 C30 P2 116.8(3)
C31 C30 P2 123.9(3)
C32 C31 C30 119.3(4)
C32 C31 H31 120.3
C30 C31 H31 120.3
C33 C32 C31 120.8(4)
C33 C32 H32 119.6
C31 C32 H32 119.6
C32 C33 C34 120.1(4)
C32 C33 H33 119.9
C34 C33 H33 119.9
C33 C34 C35 119.5(4)
C33 C34 H34 120.3
C35 C34 H34 120.3
C30 C35 C34 121.0(4)
C30 C35 H35 119.5
C34 C35 H35 119.5
C41 C36 C37 118.6(3)
C41 C36 P2 117.8(3)
C37 C36 P2 123.6(3)
C38 C37 C36 119.8(4)
C38 C37 H37 120.1
C36 C37 H37 120.1
C39 C38 C37 121.4(4)
C39 C38 H38 119.3
C37 C38 H38 119.3
C38 C39 C40 119.5(4)
C38 C39 H39 120.3
C40 C39 H39 120.3
C39 C40 C41 119.8(4)
C39 C40 H40 120.1
C41 C40 H40 120.1
C36 C41 C40 121.0(3)
C36 C41 H41 119.5
C40 C41 H41 119.5

loop_
_geom_bond_atom_site_label_1
_geom_bond_atom_site_label_2
_geom_bond_distance
Rh1 C3 2.188(4)
Rh1 C2 2.214(3)
Rh1 C5 2.220(3)
Rh1 C1 2.226(3)
Rh1 C4 2.230(3)
Rh1 P1 2.2999(9)
Rh1 P2 2.3078(9)
Rh1 Cl1 2.3785(9)
P1 N1 1.703(3)
P1 C17 1.819(4)
P1 C11 1.821(4)
P1 P2 2.6463(13)
P2 N1 1.706(3)
P2 C30 1.813(3)
P2 C36 1.819(4)
P3 F4 1.549(4)
P3 F6 1.555(3)
P3 F3 1.575(3)
P3 F2 1.583(3)
P3 F5 1.595(3)
P3 F1 1.596(3)
O2 C26 1.372(4)
O2 C29 1.442(5)
N1 C23 1.448(4)
C1 C2 1.411(5)
C1 C5 1.463(5)
C1 C6 1.496(5)
C2 C3 1.448(5)
C2 C7 1.488(5)
C3 C4 1.439(5)
C3 C8 1.491(5)
C4 C5 1.419(5)
C4 C9 1.497(5)
C5 C10 1.486(5)
C6 H6A 0.9800
C6 H6B 0.9800
C6 H6C 0.9800
C7 H7A 0.9800
C7 H7B 0.9800
C7 H7C 0.9800
C8 H8A 0.9800
C8 H8B 0.9800
C8 H8C 0.9800
C9 H9A 0.9800
C9 H9B 0.9800
C9 H9C 0.9800
C10 H10A 0.9800
C10 H10B 0.9800
C10 H10C 0.9800
C11 C12 1.396(5)
C11 C16 1.397(5)
C12 C13 1.373(5)
C12 H12 0.9500
C13 C14 1.380(6)
C13 H13 0.9500
C14 C15 1.389(6)
C14 H14 0.9500
C15 C16 1.382(5)
C15 H15 0.9500
C16 H16 0.9500
C17 C18 1.377(5)
C17 C22 1.397(5)
C18 C19 1.394(5)
C18 H18 0.9500
C19 C20 1.356(7)
C19 H19 0.9500
C20 C21 1.396(7)
C20 H20 0.9500
C21 C22 1.388(6)
C21 H21 0.9500
C22 H22 0.9500
C23 C28 1.379(5)
C23 C24 1.394(5)
C24 C25 1.373(5)
C24 H24 0.9500
C25 C26 1.397(5)
C25 H25 0.9500
C26 C27 1.392(5)
C27 C28 1.381(5)
C27 H27 0.9500
C28 H28 0.9500
C29 H29A 0.9800
C29 H29B 0.9800
C29 H29C 0.9800
C30 C35 1.379(5)
C30 C31 1.396(5)
C31 C32 1.396(5)
C31 H31 0.9500
C32 C33 1.370(6)
C32 H32 0.9500
C33 C34 1.379(6)
C33 H33 0.9500
C34 C35 1.392(5)
C34 H34 0.9500
C35 H35 0.9500
C36 C41 1.387(5)
C36 C37 1.398(5)
C37 C38 1.385(5)
C37 H37 0.9500
C38 C39 1.372(5)
C38 H38 0.9500
C39 C40 1.381(5)
C39 H39 0.9500
C40 C41 1.396(5)
C40 H40 0.9500
C41 H41 0.9500

loop_
_geom_torsion_atom_site_label_1
_geom_torsion_atom_site_label_2
_geom_torsion_atom_site_label_3
_geom_torsion_atom_site_label_4
_geom_torsion
C3 Rh1 P1 N1 -126.03(15)
C2 Rh1 P1 N1 -165.82(15)
C5 Rh1 P1 N1 -175.2(4)
C1 Rh1 P1 N1 164.03(17)
C4 Rh1 P1 N1 -101.34(18)
P2 Rh1 P1 N1 -9.29(11)
Cl1 Rh1 P1 N1 76.22(11)
C3 Rh1 P1 C17 114.98(17)
C2 Rh1 P1 C17 75.20(18)
C5 Rh1 P1 C17 65.8(5)
C1 Rh1 P1 C17 45.05(19)
C4 Rh1 P1 C17 139.7(2)
P2 Rh1 P1 C17 -128.27(14)
Cl1 Rh1 P1 C17 -42.77(14)
C3 Rh1 P1 C11 -13.41(18)
C2 Rh1 P1 C11 -53.20(18)
C5 Rh1 P1 C11 -62.6(5)
C1 Rh1 P1 C11 -83.35(19)
C4 Rh1 P1 C11 11.3(2)
P2 Rh1 P1 C11 103.33(14)
Cl1 Rh1 P1 C11 -171.16(14)
C3 Rh1 P1 P2 -116.74(11)
C2 Rh1 P1 P2 -156.53(11)
C5 Rh1 P1 P2 -165.9(4)
C1 Rh1 P1 P2 173.32(14)
C4 Rh1 P1 P2 -92.05(15)
Cl1 Rh1 P1 P2 85.51(3)
C3 Rh1 P2 N1 109.43(15)
C2 Rh1 P2 N1 88.1(3)
C5 Rh1 P2 N1 -174.34(15)
C1 Rh1 P2 N1 -156.2(3)
C4 Rh1 P2 N1 148.26(14)
P1 Rh1 P2 N1 9.27(11)
Cl1 Rh1 P2 N1 -79.98(11)
C3 Rh1 P2 C30 -133.68(17)
C2 Rh1 P2 C30 -155.0(3)
C5 Rh1 P2 C30 -57.45(17)
C1 Rh1 P2 C30 -39.3(3)
C4 Rh1 P2 C30 -94.85(17)
P1 Rh1 P2 C30 126.16(13)
Cl1 Rh1 P2 C30 36.91(13)
C3 Rh1 P2 C36 -2.28(17)
C2 Rh1 P2 C36 -23.6(3)
C5 Rh1 P2 C36 73.95(17)
C1 Rh1 P2 C36 92.1(3)
C4 Rh1 P2 C36 36.55(16)
P1 Rh1 P2 C36 -102.44(13)
Cl1 Rh1 P2 C36 168.31(13)
C3 Rh1 P2 P1 100.16(12)
C2 Rh1 P2 P1 78.8(2)
C5 Rh1 P2 P1 176.39(12)
C1 Rh1 P2 P1 -165.5(3)
C4 Rh1 P2 P1 138.99(10)
Cl1 Rh1 P2 P1 -89.25(3)
C17 P1 P2 N1 -64.9(2)
C11 P1 P2 N1 84.8(2)
Rh1 P1 P2 N1 -165.20(17)
N1 P1 P2 C30 66.4(2)
C17 P1 P2 C30 1.5(3)
C11 P1 P2 C30 151.2(2)
Rh1 P1 P2 C30 -98.79(17)
N1 P1 P2 C36 -84.4(2)
C17 P1 P2 C36 -149.3(2)
C11 P1 P2 C36 0.39(18)
Rh1 P1 P2 C36 110.43(13)
N1 P1 P2 Rh1 165.20(17)
C17 P1 P2 Rh1 100.29(19)
C11 P1 P2 Rh1 -110.04(13)
C17 P1 N1 C23 -43.3(4)
C11 P1 N1 C23 67.2(3)
Rh1 P1 N1 C23 -169.1(3)
P2 P1 N1 C23 178.8(4)
C17 P1 N1 P2 137.98(17)
C11 P1 N1 P2 -111.54(17)
Rh1 P1 N1 P2 12.11(14)
C30 P2 N1 C23 45.7(4)
C36 P2 N1 C23 -67.3(3)
Rh1 P2 N1 C23 169.2(3)
P1 P2 N1 C23 -178.8(4)
C30 P2 N1 P1 -135.58(16)
C36 P2 N1 P1 111.43(17)
Rh1 P2 N1 P1 -12.06(14)
C3 Rh1 C1 C2 -38.1(2)
C5 Rh1 C1 C2 -118.8(3)
C4 Rh1 C1 C2 -81.1(2)
P1 Rh1 C1 C2 54.0(3)
P2 Rh1 C1 C2 -143.9(3)
Cl1 Rh1 C1 C2 140.7(2)
C3 Rh1 C1 C5 80.7(2)
C2 Rh1 C1 C5 118.8(3)
C4 Rh1 C1 C5 37.8(2)
P1 Rh1 C1 C5 172.83(16)
P2 Rh1 C1 C5 -25.1(4)
Cl1 Rh1 C1 C5 -100.4(2)
C3 Rh1 C1 C6 -160.3(4)
C2 Rh1 C1 C6 -122.2(4)
C5 Rh1 C1 C6 119.0(4)
C4 Rh1 C1 C6 156.8(4)
P1 Rh1 C1 C6 -68.2(4)
P2 Rh1 C1 C6 93.9(4)
Cl1 Rh1 C1 C6 18.6(3)
C5 C1 C2 C3 0.2(4)
C6 C1 C2 C3 -177.1(4)
Rh1 C1 C2 C3 60.9(2)
C5 C1 C2 C7 175.6(3)
C6 C1 C2 C7 -1.6(6)
Rh1 C1 C2 C7 -123.6(4)
C5 C1 C2 Rh1 -60.8(2)
C6 C1 C2 Rh1 122.0(4)
C3 Rh1 C2 C1 117.5(3)
C5 Rh1 C2 C1 37.4(2)
C4 Rh1 C2 C1 79.2(2)
P1 Rh1 C2 C1 -140.3(2)
P2 Rh1 C2 C1 147.8(2)
Cl1 Rh1 C2 C1 -45.6(2)
C5 Rh1 C2 C3 -80.1(2)
C1 Rh1 C2 C3 -117.5(3)
C4 Rh1 C2 C3 -38.3(2)
P1 Rh1 C2 C3 102.2(2)
P2 Rh1 C2 C3 30.3(4)
Cl1 Rh1 C2 C3 -163.16(18)
C3 Rh1 C2 C7 -119.1(5)
C5 Rh1 C2 C7 160.8(4)
C1 Rh1 C2 C7 123.3(5)
C4 Rh1 C2 C7 -157.5(4)
P1 Rh1 C2 C7 -17.0(4)
P2 Rh1 C2 C7 -88.8(4)
Cl1 Rh1 C2 C7 77.7(4)
C1 C2 C3 C4 1.9(4)
C7 C2 C3 C4 -173.6(3)
Rh1 C2 C3 C4 64.2(2)
C1 C2 C3 C8 169.7(3)
C7 C2 C3 C8 -5.8(6)
Rh1 C2 C3 C8 -128.0(3)
C1 C2 C3 Rh1 -62.3(2)
C7 C2 C3 Rh1 122.1(4)
C2 Rh1 C3 C4 -115.9(3)
C5 Rh1 C3 C4 -35.9(2)
C1 Rh1 C3 C4 -79.1(2)
P1 Rh1 C3 C4 154.72(18)
P2 Rh1 C3 C4 77.4(2)
Cl1 Rh1 C3 C4 -81.6(3)
C5 Rh1 C3 C2 80.0(2)
C1 Rh1 C3 C2 36.8(2)
C4 Rh1 C3 C2 115.9(3)
P1 Rh1 C3 C2 -89.3(2)
P2 Rh1 C3 C2 -166.65(18)
Cl1 Rh1 C3 C2 34.3(3)
C2 Rh1 C3 C8 119.5(5)
C5 Rh1 C3 C8 -160.5(4)
C1 Rh1 C3 C8 156.3(4)
C4 Rh1 C3 C8 -124.6(5)
P1 Rh1 C3 C8 30.1(4)
P2 Rh1 C3 C8 -47.2(4)
Cl1 Rh1 C3 C8 153.8(3)
C2 C3 C4 C5 -3.4(4)
C8 C3 C4 C5 -170.6(3)
Rh1 C3 C4 C5 60.3(2)
C2 C3 C4 C9 171.0(3)
C8 C3 C4 C9 3.7(6)
Rh1 C3 C4 C9 -125.3(3)
C2 C3 C4 Rh1 -63.7(2)
C8 C3 C4 Rh1 129.0(4)
C3 Rh1 C4 C5 -119.6(3)
C2 Rh1 C4 C5 -80.8(2)
C1 Rh1 C4 C5 -39.0(2)
P1 Rh1 C4 C5 -159.64(17)
P2 Rh1 C4 C5 121.7(2)
Cl1 Rh1 C4 C5 23.6(3)
C2 Rh1 C4 C3 38.7(2)
C5 Rh1 C4 C3 119.6(3)
C1 Rh1 C4 C3 80.5(2)
P1 Rh1 C4 C3 -40.1(3)
P2 Rh1 C4 C3 -118.76(19)
Cl1 Rh1 C4 C3 143.18(18)
C3 Rh1 C4 C9 120.6(4)
C2 Rh1 C4 C9 159.4(4)
C5 Rh1 C4 C9 -119.8(4)
C1 Rh1 C4 C9 -158.8(4)
P1 Rh1 C4 C9 80.6(4)
P2 Rh1 C4 C9 1.9(4)
Cl1 Rh1 C4 C9 -96.2(3)
C3 C4 C5 C1 3.4(4)
C9 C4 C5 C1 -171.0(3)
Rh1 C4 C5 C1 62.8(2)
C3 C4 C5 C10 177.7(3)
C9 C4 C5 C10 3.3(6)
Rh1 C4 C5 C10 -123.0(4)
C3 C4 C5 Rh1 -59.3(2)
C9 C4 C5 Rh1 126.2(3)
C2 C1 C5 C4 -2.2(4)
C6 C1 C5 C4 175.1(3)
Rh1 C1 C5 C4 -63.3(2)
C2 C1 C5 C10 -176.6(3)
C6 C1 C5 C10 0.7(6)
Rh1 C1 C5 C10 122.3(4)
C2 C1 C5 Rh1 61.0(2)
C6 C1 C5 Rh1 -121.6(4)
C3 Rh1 C5 C4 36.7(2)
C2 Rh1 C5 C4 79.8(2)
C1 Rh1 C5 C4 115.9(3)
P1 Rh1 C5 C4 90.0(5)
P2 Rh1 C5 C4 -74.4(2)
Cl1 Rh1 C5 C4 -162.4(2)
C3 Rh1 C5 C1 -79.2(2)
C2 Rh1 C5 C1 -36.1(2)
C4 Rh1 C5 C1 -115.9(3)
P1 Rh1 C5 C1 -25.9(6)
P2 Rh1 C5 C1 169.74(18)
Cl1 Rh1 C5 C1 81.7(2)
C3 Rh1 C5 C10 160.2(4)
C2 Rh1 C5 C10 -156.8(4)
C1 Rh1 C5 C10 -120.7(4)
C4 Rh1 C5 C10 123.5(4)
P1 Rh1 C5 C10 -146.6(4)
P2 Rh1 C5 C10 49.1(4)
Cl1 Rh1 C5 C10 -38.9(3)
N1 P1 C11 C12 26.5(3)
C17 P1 C11 C12 144.7(3)
Rh1 P1 C11 C12 -78.4(3)
P2 P1 C11 C12 -14.7(3)
N1 P1 C11 C16 -155.7(3)
C17 P1 C11 C16 -37.5(3)
Rh1 P1 C11 C16 99.4(3)
P2 P1 C11 C16 163.1(2)
C16 C11 C12 C13 -0.6(5)
P1 C11 C12 C13 177.2(3)
C11 C12 C13 C14 -0.1(6)
C12 C13 C14 C15 0.2(7)
C13 C14 C15 C16 0.4(6)
C14 C15 C16 C11 -1.2(6)
C12 C11 C16 C15 1.2(5)
P1 C11 C16 C15 -176.6(3)
N1 P1 C17 C18 -132.9(3)
C11 P1 C17 C18 112.7(3)
Rh1 P1 C17 C18 -24.0(3)
P2 P1 C17 C18 -94.6(3)
N1 P1 C17 C22 54.6(3)
C11 P1 C17 C22 -59.9(3)
Rh1 P1 C17 C22 163.5(3)
P2 P1 C17 C22 92.8(3)
C22 C17 C18 C19 1.1(6)
P1 C17 C18 C19 -171.5(3)
C17 C18 C19 C20 -3.3(6)
C18 C19 C20 C21 2.4(7)
C19 C20 C21 C22 0.7(7)
C20 C21 C22 C17 -2.8(6)
C18 C17 C22 C21 1.9(6)
P1 C17 C22 C21 174.4(3)
P1 N1 C23 C28 -102.0(4)
P2 N1 C23 C28 76.5(4)
P1 N1 C23 C24 78.9(4)
P2 N1 C23 C24 -102.7(4)
C28 C23 C24 C25 0.9(5)
N1 C23 C24 C25 -180.0(3)
C23 C24 C25 C26 -0.4(5)
C29 O2 C26 C27 -0.5(5)
C29 O2 C26 C25 179.0(3)
C24 C25 C26 O2 -179.6(3)
C24 C25 C26 C27 -0.1(5)
O2 C26 C27 C28 179.6(3)
C25 C26 C27 C28 0.2(5)
C24 C23 C28 C27 -0.8(5)
N1 C23 C28 C27 -179.9(3)
C26 C27 C28 C23 0.3(5)
N1 P2 C30 C35 147.4(3)
C36 P2 C30 C35 -97.7(3)
Rh1 P2 C30 C35 40.7(3)
P1 P2 C30 C35 109.0(3)
N1 P2 C30 C31 -35.9(4)
C36 P2 C30 C31 79.0(3)
Rh1 P2 C30 C31 -142.6(3)
P1 P2 C30 C31 -74.3(4)
C35 C30 C31 C32 0.1(6)
P2 C30 C31 C32 -176.5(3)
C30 C31 C32 C33 0.7(6)
C31 C32 C33 C34 -0.1(6)
C32 C33 C34 C35 -1.3(6)
C31 C30 C35 C34 -1.4(6)
P2 C30 C35 C34 175.4(3)
C33 C34 C35 C30 2.1(6)
N1 P2 C36 C41 -85.5(3)
C30 P2 C36 C41 156.4(3)
Rh1 P2 C36 C41 18.6(3)
P1 P2 C36 C41 -44.5(3)
N1 P2 C36 C37 92.0(3)
C30 P2 C36 C37 -26.1(3)
Rh1 P2 C36 C37 -163.9(3)
P1 P2 C36 C37 133.0(3)
C41 C36 C37 C38 0.7(5)
P2 C36 C37 C38 -176.8(3)
C36 C37 C38 C39 -1.3(6)
C37 C38 C39 C40 1.1(6)
C38 C39 C40 C41 -0.4(6)
C37 C36 C41 C40 -0.1(5)
P2 C36 C41 C40 177.5(3)
C39 C40 C41 C36 -0.1(5)
